data_1507940
loop_
_publ_author_name
'Tan, Bin'
'Candeias, Nuno R.'
'Barbas, 3rd, Carlos F'

_publ_section_title
;
 Construction of bispirooxindoles containing three quaternary
 stereocentres in a cascade using a single multifunctional organocatalyst.
;
_journal_issue 6
_journal_name_full 'Nature chemistry'
_journal_page_first 473
_journal_page_last 477
_journal_paper_doi 10.1038/nchem.1039
_journal_volume 3
_journal_year 2011
_chemical_absolute_configuration ad
_chemical_formula_sum 'C36 H29 Cl N2 O6'
_chemical_formula_weight 621.06
_chemical_name_systematic
; 
 ? 
;
_space_group_IT_number 4
_symmetry_cell_setting monoclinic
_symmetry_space_group_name_Hall 'P 2yb'
_symmetry_space_group_name_H-M 'P 1 21 1'
_atom_sites_solution_hydrogens geom
_atom_sites_solution_primary direct
_atom_sites_solution_secondary difmap
_audit_creation_method SHELXL-97
_cell_angle_alpha 90.00
_cell_angle_beta 97.5890(10)
_cell_angle_gamma 90.00
_cell_formula_units_Z 4
_cell_length_a 9.4062(6)
_cell_length_b 27.3462(17)
_cell_length_c 12.0053(8)
_cell_measurement_reflns_used 3564
_cell_measurement_temperature 123(2)
_cell_measurement_theta_max 25.38
_cell_measurement_theta_min 2.64
_cell_volume 3061.0(3)
_computing_cell_refinement 'Bruker SAINT'
_computing_data_collection 'Bruker APEX2'
_computing_data_reduction 'Bruker SAINT'
_computing_molecular_graphics 'Bruker SHELXTL'
_computing_publication_material 'Bruker SHELXTL'
_computing_structure_refinement 'SHELXL-97 (Sheldrick, 1997)'
_computing_structure_solution 'SHELXS-97 (Sheldrick, 1990)'
_diffrn_ambient_temperature 123(2)
_diffrn_measured_fraction_theta_full 0.995
_diffrn_measured_fraction_theta_max 0.995
_diffrn_measurement_device_type 'Bruker APEX-II CCD'
_diffrn_measurement_method '\f and \w scans'
_diffrn_radiation_monochromator graphite
_diffrn_radiation_source 'fine-focus sealed tube'
_diffrn_radiation_type MoK\a
_diffrn_radiation_wavelength 0.71073
_diffrn_reflns_av_R_equivalents 0.0644
_diffrn_reflns_av_sigmaI/netI 0.0840
_diffrn_reflns_limit_h_max 11
_diffrn_reflns_limit_h_min -11
_diffrn_reflns_limit_k_max 26
_diffrn_reflns_limit_k_min -32
_diffrn_reflns_limit_l_max 14
_diffrn_reflns_limit_l_min -14
_diffrn_reflns_number 22482
_diffrn_reflns_theta_full 25.36
_diffrn_reflns_theta_max 25.36
_diffrn_reflns_theta_min 1.49
_exptl_absorpt_coefficient_mu 0.176
_exptl_absorpt_correction_T_max 0.9826
_exptl_absorpt_correction_T_min 0.9267
_exptl_absorpt_correction_type multi-scan
_exptl_absorpt_process_details sadabs
_exptl_crystal_colour colourless
_exptl_crystal_density_diffrn 1.348
_exptl_crystal_density_method 'not measured'
_exptl_crystal_description plate
_exptl_crystal_F_000 1296
_exptl_crystal_size_max 0.44
_exptl_crystal_size_mid 0.34
_exptl_crystal_size_min 0.10
_refine_diff_density_max 0.364
_refine_diff_density_min -0.320
_refine_diff_density_rms 0.051
_refine_ls_abs_structure_details 'Flack H D (1983), Acta Cryst. A39, 876-881'
_refine_ls_abs_structure_Flack -0.03(5)
_refine_ls_extinction_method none
_refine_ls_goodness_of_fit_ref 1.041
_refine_ls_hydrogen_treatment constr
_refine_ls_matrix_type full
_refine_ls_number_parameters 815
_refine_ls_number_reflns 9782
_refine_ls_number_restraints 1
_refine_ls_restrained_S_all 1.041
_refine_ls_R_factor_all 0.0528
_refine_ls_R_factor_gt 0.0471
_refine_ls_shift/su_max 0.000
_refine_ls_shift/su_mean 0.000
_refine_ls_structure_factor_coef Fsqd
_refine_ls_weighting_details 'calc w=1/[\s^2^(Fo^2^)+(0.0550P)^2^+0.0000P] where P=(Fo^2^+2Fc^2^)/3'
_refine_ls_weighting_scheme calc
_refine_ls_wR_factor_gt 0.1178
_refine_ls_wR_factor_ref 0.1232
_reflns_number_gt 8829
_reflns_number_total 9782
_reflns_threshold_expression >2sigma(I)
_cod_data_source_file nchem.1039-s3.cif
_cod_data_source_block barbas07
_cod_depositor_comments
;
The following automatic conversions were performed:

'_chemical_absolute_configuration' value 'AD' changed to 'ad'
according to /home/saulius/struct/CIF-dictionaries/cif_core.dic
dictionary named 'cif_core.dic' version 2.4.1 from
2010-06-29.

'_symmetry_cell_setting' value 'Monoclinic' changed to
'monoclinic' according to
/home/saulius/struct/CIF-dictionaries/cif_core.dic dictionary named
'cif_core.dic' version 2.4.1 from 2010-06-29.

Automatic conversion script
Id: cif_fix_values 1891 2012-01-12 08:04:46Z andrius 
;
_cod_original_sg_symbol_H-M P2(1)
_cod_database_code 1507940

loop_
_symmetry_equiv_pos_as_xyz
'x, y, z'
'-x, y+1/2, -z'

loop_
_atom_site_label
_atom_site_type_symbol
_atom_site_fract_x
_atom_site_fract_y
_atom_site_fract_z
_atom_site_U_iso_or_equiv
_atom_site_adp_type
_atom_site_occupancy
_atom_site_symmetry_multiplicity
_atom_site_calc_flag
_atom_site_refinement_flags
Cl1 Cl 0.74884(7) 0.16964(3) 0.04155(7) 0.03714(19) Uani 1 1 d .
Cl1' Cl 0.01617(11) 0.16116(3) 0.51887(7) 0.0524(2) Uani 1 1 d .
O1 O 0.2893(2) 0.29484(8) -0.37130(17) 0.0325(5) Uani 1 1 d .
O1' O 0.2270(2) 0.11922(9) 1.06022(19) 0.0364(5) Uani 1 1 d .
O2 O 0.0631(2) 0.27929(8) -0.44837(17) 0.0328(5) Uani 1 1 d .
O2' O 0.0466(2) 0.12957(8) 1.16431(17) 0.0321(5) Uani 1 1 d .
O3 O 0.09555(19) 0.23414(8) -0.02028(17) 0.0300(5) Uani 1 1 d .
H3B H 0.0271 0.2244 -0.0670 0.045 Uiso 1 1 calc R
O3' O -0.15658(19) -0.00552(8) 0.90427(17) 0.0317(5) Uani 1 1 d .
H3'B H -0.1951 0.0037 0.9599 0.048 Uiso 1 1 calc R
O4 O 0.24964(19) 0.36711(7) -0.18545(17) 0.0272(4) Uani 1 1 d .
O4' O 0.3086(2) 0.01113(8) 1.01206(18) 0.0328(5) Uani 1 1 d .
O5 O -0.12941(19) 0.21220(8) -0.18668(18) 0.0300(5) Uani 1 1 d .
O5' O -0.2520(2) 0.02543(9) 1.10694(18) 0.0352(5) Uani 1 1 d .
O6 O 0.6830(2) 0.34661(8) -0.08223(19) 0.0351(5) Uani 1 1 d .
O6' O 0.4369(2) 0.06954(11) 0.7229(2) 0.0489(7) Uani 1 1 d .
N1 N 0.4520(2) 0.32184(9) -0.1167(2) 0.0243(5) Uani 1 1 d .
N1' N 0.2736(2) 0.05316(9) 0.8422(2) 0.0270(6) Uani 1 1 d .
N2 N -0.2597(2) 0.26618(9) -0.3058(2) 0.0273(5) Uani 1 1 d .
N2' N -0.1202(2) 0.03886(10) 1.2793(2) 0.0278(5) Uani 1 1 d .
C1 C 0.2168(3) 0.35374(13) 0.0817(3) 0.0336(7) Uani 1 1 d .
H1A H 0.1499 0.3746 0.0386 0.040 Uiso 1 1 calc R
C1' C 0.1426(3) -0.08496(13) 0.8892(3) 0.0361(8) Uani 1 1 d .
H1'A H 0.1758 -0.0895 0.9667 0.043 Uiso 1 1 calc R
C2 C 0.3104(4) 0.37295(15) 0.1699(3) 0.0455(9) Uani 1 1 d .
H2A H 0.3076 0.4069 0.1865 0.055 Uiso 1 1 calc R
C2' C 0.1909(4) -0.11600(14) 0.8106(3) 0.0448(9) Uani 1 1 d .
H2'A H 0.2548 -0.1419 0.8350 0.054 Uiso 1 1 calc R
C3 C 0.4080(4) 0.34281(16) 0.2338(3) 0.0524(10) Uani 1 1 d .
H3A H 0.4742 0.3562 0.2925 0.063 Uiso 1 1 calc R
C3' C 0.1465(4) -0.10947(15) 0.6974(3) 0.0462(9) Uani 1 1 d .
H3'A H 0.1827 -0.1299 0.6436 0.055 Uiso 1 1 calc R
C4 C 0.4084(4) 0.29326(15) 0.2117(3) 0.0445(9) Uani 1 1 d .
H4A H 0.4725 0.2723 0.2573 0.053 Uiso 1 1 calc R
C4' C 0.0483(4) -0.07264(14) 0.6628(3) 0.0419(8) Uani 1 1 d .
H4'A H 0.0147 -0.0685 0.5852 0.050 Uiso 1 1 calc R
C5 C 0.3159(3) 0.27394(13) 0.1235(2) 0.0311(7) Uani 1 1 d .
H5A H 0.3174 0.2398 0.1088 0.037 Uiso 1 1 calc R
C5' C -0.0006(3) -0.04196(13) 0.7417(3) 0.0352(7) Uani 1 1 d .
H5'A H -0.0673 -0.0168 0.7175 0.042 Uiso 1 1 calc R
C6 C 0.2203(3) 0.30394(12) 0.0557(2) 0.0286(7) Uani 1 1 d .
C6' C 0.0468(3) -0.04748(12) 0.8562(3) 0.0299(7) Uani 1 1 d .
C7 C 0.1337(3) 0.28239(11) -0.0482(2) 0.0248(6) Uani 1 1 d .
C7' C -0.0053(3) -0.01193(11) 0.9373(2) 0.0274(6) Uani 1 1 d .
C8 C 0.2297(3) 0.27982(11) -0.1492(2) 0.0239(6) Uani 1 1 d .
C8' C 0.0688(3) 0.04017(11) 0.9353(2) 0.0274(6) Uani 1 1 d .
C9 C 0.3512(3) 0.24505(11) -0.1232(2) 0.0243(6) Uani 1 1 d .
C9' C 0.0328(3) 0.06999(11) 0.8302(2) 0.0274(6) Uani 1 1 d .
C10 C 0.3506(3) 0.19468(11) -0.1072(2) 0.0271(6) Uani 1 1 d .
H10A H 0.2655 0.1763 -0.1283 0.032 Uiso 1 1 calc R
C10' C -0.0953(3) 0.09023(13) 0.7847(3) 0.0332(7) Uani 1 1 d .
H10B H -0.1790 0.0854 0.8198 0.040 Uiso 1 1 calc R
C11 C 0.4751(3) 0.17154(12) -0.0602(2) 0.0290(6) Uani 1 1 d .
H11A H 0.4767 0.1371 -0.0504 0.035 Uiso 1 1 calc R
C11' C -0.1019(3) 0.11795(12) 0.6871(3) 0.0354(8) Uani 1 1 d .
H11B H -0.1904 0.1314 0.6535 0.042 Uiso 1 1 calc R
C12 C 0.5960(3) 0.19869(12) -0.0279(3) 0.0295(7) Uani 1 1 d .
C12' C 0.0217(4) 0.12550(11) 0.6398(3) 0.0332(7) Uani 1 1 d .
C13 C 0.6032(3) 0.24901(11) -0.0446(2) 0.0262(6) Uani 1 1 d .
H13A H 0.6888 0.2670 -0.0230 0.031 Uiso 1 1 calc R
C13' C 0.1543(3) 0.10625(12) 0.6847(3) 0.0325(7) Uani 1 1 d .
H13B H 0.2388 0.1123 0.6515 0.039 Uiso 1 1 calc R
C14 C 0.4787(3) 0.27113(11) -0.0943(2) 0.0238(6) Uani 1 1 d .
C14' C 0.1560(3) 0.07819(11) 0.7791(2) 0.0273(6) Uani 1 1 d .
C15 C 0.5589(3) 0.35843(12) -0.1073(2) 0.0279(6) Uani 1 1 d .
C15' C 0.4104(3) 0.04920(14) 0.8061(3) 0.0386(8) Uani 1 1 d .
C16 C 0.5138(3) 0.41005(12) -0.1291(3) 0.0425(8) Uani 1 1 d .
H16A H 0.5962 0.4317 -0.1095 0.064 Uiso 1 1 calc R
H16B H 0.4383 0.4184 -0.0833 0.064 Uiso 1 1 calc R
H16C H 0.4769 0.4140 -0.2088 0.064 Uiso 1 1 calc R
C16' C 0.5155(3) 0.0163(2) 0.8726(3) 0.0600(13) Uani 1 1 d .
H16D H 0.6005 0.0127 0.8341 0.090 Uiso 1 1 calc R
H16E H 0.4716 -0.0158 0.8801 0.090 Uiso 1 1 calc R
H16F H 0.5435 0.0304 0.9473 0.090 Uiso 1 1 calc R
C17 C 0.3049(3) 0.32890(11) -0.1555(2) 0.0245(6) Uani 1 1 d .
C17' C 0.2309(3) 0.03285(11) 0.9394(2) 0.0270(6) Uani 1 1 d .
C18 C 0.1164(3) 0.26989(11) -0.2519(2) 0.0246(6) Uani 1 1 d .
H18A H 0.1017 0.2337 -0.2545 0.030 Uiso 1 1 calc R
C18' C 0.0241(3) 0.06451(11) 1.0406(2) 0.0258(6) Uani 1 1 d .
H18B H -0.0752 0.0773 1.0184 0.031 Uiso 1 1 calc R
C19 C 0.1667(3) 0.28347(11) -0.3613(2) 0.0260(6) Uani 1 1 d .
C19' C 0.1131(3) 0.10727(12) 1.0875(2) 0.0290(7) Uani 1 1 d .
C20 C 0.1047(4) 0.28909(14) -0.5577(3) 0.0416(8) Uani 1 1 d .
H20A H 0.0233 0.2828 -0.6157 0.062 Uiso 1 1 calc R
H20B H 0.1849 0.2678 -0.5700 0.062 Uiso 1 1 calc R
H20C H 0.1340 0.3234 -0.5616 0.062 Uiso 1 1 calc R
C20' C 0.1186(4) 0.17127(14) 1.2212(3) 0.0435(8) Uani 1 1 d .
H20D H 0.0686 0.1808 1.2846 0.065 Uiso 1 1 calc R
H20E H 0.1177 0.1987 1.1685 0.065 Uiso 1 1 calc R
H20F H 0.2179 0.1625 1.2491 0.065 Uiso 1 1 calc R
C21 C -0.0308(3) 0.29286(10) -0.2252(2) 0.0243(6) Uani 1 1 d .
C21' C 0.0113(3) 0.02288(11) 1.1291(2) 0.0263(6) Uani 1 1 d .
C22 C 0.0040(3) 0.31082(11) -0.1023(2) 0.0256(6) Uani 1 1 d .
H22A H 0.0252 0.3463 -0.1008 0.031 Uiso 1 1 calc R
H22B H -0.0788 0.3051 -0.0610 0.031 Uiso 1 1 calc R
C22' C 0.0229(3) -0.02501(11) 1.0626(2) 0.0276(6) Uani 1 1 d .
H22C H 0.1197 -0.0394 1.0811 0.033 Uiso 1 1 calc R
H22D H -0.0488 -0.0491 1.0817 0.033 Uiso 1 1 calc R
C23 C -0.1056(3) 0.33125(11) -0.3008(2) 0.0260(6) Uani 1 1 d .
C23' C 0.1085(3) 0.02653(11) 1.2397(2) 0.0274(6) Uani 1 1 d .
C24 C -0.0666(3) 0.37861(11) -0.3242(3) 0.0281(7) Uani 1 1 d .
H24A H 0.0261 0.3906 -0.2965 0.034 Uiso 1 1 calc R
C24' C 0.2563(3) 0.02198(11) 1.2643(3) 0.0288(6) Uani 1 1 d .
H24B H 0.3143 0.0163 1.2066 0.035 Uiso 1 1 calc R
C25 C -0.1651(3) 0.40822(12) -0.3890(2) 0.0301(6) Uani 1 1 d .
H25A H -0.1392 0.4407 -0.4058 0.036 Uiso 1 1 calc R
C25' C 0.3169(3) 0.02605(12) 1.3764(3) 0.0327(7) Uani 1 1 d .
H25B H 0.4179 0.0231 1.3952 0.039 Uiso 1 1 calc R
C26 C -0.3014(3) 0.39100(13) -0.4295(3) 0.0344(7) Uani 1 1 d .
H26A H -0.3676 0.4119 -0.4730 0.041 Uiso 1 1 calc R
C26' C 0.2327(3) 0.03431(12) 1.4606(3) 0.0327(7) Uani 1 1 d .
H26B H 0.2768 0.0365 1.5364 0.039 Uiso 1 1 calc R
C27 C -0.3418(3) 0.34318(12) -0.4070(3) 0.0316(7) Uani 1 1 d .
H27A H -0.4342 0.3310 -0.4349 0.038 Uiso 1 1 calc R
C27' C 0.0838(3) 0.03942(11) 1.4363(3) 0.0317(7) Uani 1 1 d .
H27B H 0.0251 0.0451 1.4936 0.038 Uiso 1 1 calc R
C28 C -0.2431(3) 0.31469(11) -0.3433(2) 0.0241(6) Uani 1 1 d .
C28' C 0.0268(3) 0.03580(11) 1.3247(2) 0.0268(6) Uani 1 1 d .
C29 C -0.3882(3) 0.23632(12) -0.3342(3) 0.0312(7) Uani 1 1 d .
H29A H -0.4736 0.2573 -0.3316 0.037 Uiso 1 1 calc R
H29B H -0.3896 0.2107 -0.2762 0.037 Uiso 1 1 calc R
C29' C -0.2372(3) 0.04948(13) 1.3433(3) 0.0360(8) Uani 1 1 d .
H29C H -0.3240 0.0578 1.2908 0.043 Uiso 1 1 calc R
H29D H -0.2117 0.0783 1.3918 0.043 Uiso 1 1 calc R
C30 C -0.4002(3) 0.21213(11) -0.4477(3) 0.0323(7) Uani 1 1 d .
C30' C -0.2704(3) 0.00660(12) 1.4159(2) 0.0306(7) Uani 1 1 d .
C31 C -0.3155(3) 0.22332(15) -0.5289(3) 0.0433(8) Uani 1 1 d .
H31A H -0.2423 0.2472 -0.5132 0.052 Uiso 1 1 calc R
C31' C -0.3127(3) 0.01381(16) 1.5212(3) 0.0461(9) Uani 1 1 d .
H31B H -0.3184 0.0459 1.5507 0.055 Uiso 1 1 calc R
C32 C -0.3337(4) 0.20070(16) -0.6333(3) 0.0559(11) Uani 1 1 d .
H32A H -0.2735 0.2094 -0.6878 0.067 Uiso 1 1 calc R
C32' C -0.3472(4) -0.0272(2) 1.5839(3) 0.0588(13) Uani 1 1 d .
H32B H -0.3782 -0.0227 1.6554 0.071 Uiso 1 1 calc R
C33 C -0.4384(5) 0.16578(16) -0.6584(4) 0.0598(12) Uani 1 1 d .
H33A H -0.4519 0.1504 -0.7300 0.072 Uiso 1 1 calc R
C33' C -0.3362(4) -0.07319(19) 1.5423(3) 0.0537(11) Uani 1 1 d .
H33B H -0.3567 -0.1005 1.5864 0.064 Uiso 1 1 calc R
C34 C -0.5226(5) 0.15371(16) -0.5776(4) 0.0723(15) Uani 1 1 d .
H34A H -0.5941 0.1292 -0.5931 0.087 Uiso 1 1 calc R
C34' C -0.2965(4) -0.08068(15) 1.4392(3) 0.0460(9) Uani 1 1 d .
H34B H -0.2907 -0.1130 1.4109 0.055 Uiso 1 1 calc R
C35 C -0.5051(4) 0.17681(15) -0.4726(4) 0.0556(11) Uani 1 1 d .
H35A H -0.5656 0.1682 -0.4183 0.067 Uiso 1 1 calc R
C35' C -0.2644(3) -0.04080(13) 1.3749(3) 0.0333(7) Uani 1 1 d .
H35B H -0.2380 -0.0460 1.3021 0.040 Uiso 1 1 calc R
C36 C -0.1434(3) 0.25150(12) -0.2356(2) 0.0255(6) Uani 1 1 d .
C36' C -0.1373(3) 0.02885(12) 1.1685(3) 0.0290(6) Uani 1 1 d .

loop_
_atom_site_aniso_label
_atom_site_aniso_U_11
_atom_site_aniso_U_22
_atom_site_aniso_U_33
_atom_site_aniso_U_23
_atom_site_aniso_U_13
_atom_site_aniso_U_12
Cl1 0.0277(3) 0.0342(5) 0.0481(5) 0.0079(4) -0.0004(3) 0.0100(3)
Cl1' 0.0877(7) 0.0324(5) 0.0364(4) 0.0112(4) 0.0057(4) 0.0059(5)
O1 0.0286(10) 0.0370(14) 0.0326(11) -0.0018(10) 0.0063(9) 0.0004(9)
O1' 0.0329(11) 0.0342(14) 0.0420(13) 0.0056(10) 0.0046(9) -0.0072(9)
O2 0.0319(10) 0.0353(13) 0.0294(11) -0.0060(10) -0.0020(9) 0.0012(9)
O2' 0.0395(11) 0.0243(12) 0.0324(12) 0.0008(9) 0.0041(9) -0.0015(9)
O3 0.0267(9) 0.0259(12) 0.0368(11) 0.0056(9) 0.0026(8) -0.0015(8)
O3' 0.0195(9) 0.0395(14) 0.0352(11) -0.0007(10) 0.0002(8) 0.0028(9)
O4 0.0259(9) 0.0190(11) 0.0353(11) 0.0002(9) -0.0006(8) 0.0016(8)
O4' 0.0223(9) 0.0338(13) 0.0409(12) 0.0050(10) -0.0017(9) 0.0037(9)
O5 0.0245(9) 0.0213(12) 0.0435(12) 0.0015(10) 0.0018(8) 0.0003(8)
O5' 0.0237(9) 0.0458(15) 0.0351(11) 0.0008(11) 0.0000(8) -0.0010(9)
O6 0.0235(10) 0.0306(13) 0.0500(13) -0.0054(10) 0.0001(9) -0.0027(9)
O6' 0.0364(12) 0.072(2) 0.0402(14) -0.0023(13) 0.0136(10) -0.0094(12)
N1 0.0250(11) 0.0188(13) 0.0288(12) -0.0005(10) 0.0026(9) 0.0014(9)
N1' 0.0250(11) 0.0296(15) 0.0264(13) -0.0018(11) 0.0023(10) 0.0012(10)
N2 0.0195(11) 0.0257(15) 0.0357(13) -0.0045(11) 0.0001(9) -0.0001(9)
N2' 0.0280(11) 0.0256(15) 0.0293(13) 0.0001(11) 0.0022(10) -0.0027(10)
C1 0.0339(15) 0.0339(19) 0.0324(17) -0.0056(14) 0.0021(12) 0.0072(13)
C1' 0.0310(15) 0.041(2) 0.0361(18) -0.0004(15) 0.0019(13) 0.0033(14)
C2 0.0463(19) 0.041(2) 0.046(2) -0.0182(17) -0.0040(16) 0.0121(16)
C2' 0.0449(18) 0.039(2) 0.050(2) -0.0010(17) 0.0028(16) 0.0116(16)
C3 0.0462(19) 0.062(3) 0.044(2) -0.0202(19) -0.0120(16) 0.0158(18)
C3' 0.0465(19) 0.049(2) 0.043(2) -0.0094(17) 0.0073(16) 0.0031(16)
C4 0.0417(17) 0.054(3) 0.0351(18) -0.0085(17) -0.0040(14) 0.0174(16)
C4' 0.0441(18) 0.048(2) 0.0316(17) -0.0029(16) -0.0033(14) 0.0014(16)
C5 0.0310(15) 0.0313(19) 0.0313(16) 0.0023(14) 0.0046(12) 0.0072(13)
C5' 0.0287(14) 0.039(2) 0.0363(17) -0.0012(15) -0.0019(12) -0.0008(14)
C6 0.0220(12) 0.0344(18) 0.0301(16) -0.0037(14) 0.0057(11) 0.0020(12)
C6' 0.0236(13) 0.0325(19) 0.0326(16) -0.0011(14) 0.0006(11) -0.0072(12)
C7 0.0229(12) 0.0202(16) 0.0312(15) 0.0014(12) 0.0034(11) 0.0006(11)
C7' 0.0188(12) 0.0289(18) 0.0335(16) 0.0018(14) -0.0003(11) -0.0008(12)
C8 0.0223(12) 0.0226(16) 0.0265(15) -0.0034(12) 0.0022(11) 0.0006(11)
C8' 0.0215(12) 0.0286(18) 0.0315(15) 0.0006(13) 0.0014(11) 0.0016(12)
C9 0.0215(12) 0.0216(17) 0.0301(15) -0.0024(12) 0.0044(11) 0.0033(11)
C9' 0.0332(15) 0.0213(16) 0.0272(15) 0.0004(13) 0.0018(12) 0.0026(12)
C10 0.0271(13) 0.0229(17) 0.0318(16) -0.0037(13) 0.0062(11) -0.0012(11)
C10' 0.0328(15) 0.0326(19) 0.0337(17) -0.0037(14) 0.0023(13) 0.0068(13)
C11 0.0345(14) 0.0197(16) 0.0331(16) -0.0011(13) 0.0057(12) 0.0024(13)
C11' 0.0447(17) 0.0266(19) 0.0312(17) -0.0021(14) -0.0079(14) 0.0121(14)
C12 0.0264(14) 0.0300(18) 0.0321(16) 0.0050(14) 0.0035(12) 0.0094(12)
C12' 0.0558(19) 0.0162(16) 0.0266(15) 0.0003(13) 0.0021(14) 0.0010(14)
C13 0.0253(13) 0.0260(17) 0.0276(15) -0.0014(12) 0.0048(11) 0.0006(12)
C13' 0.0443(17) 0.0225(17) 0.0316(16) -0.0026(13) 0.0080(13) -0.0047(13)
C14 0.0255(13) 0.0216(16) 0.0254(14) 0.0007(12) 0.0068(11) 0.0041(11)
C14' 0.0329(14) 0.0214(17) 0.0277(15) -0.0035(13) 0.0045(12) -0.0007(12)
C15 0.0242(13) 0.0278(18) 0.0307(15) -0.0037(13) -0.0002(11) -0.0033(12)
C15' 0.0256(14) 0.056(2) 0.0341(18) -0.0157(17) 0.0029(13) -0.0106(14)
C16 0.0312(15) 0.0237(18) 0.067(2) 0.0024(17) -0.0124(15) -0.0089(13)
C16' 0.0281(15) 0.120(4) 0.0323(18) 0.002(2) 0.0039(13) 0.025(2)
C17 0.0217(12) 0.0264(17) 0.0255(14) -0.0033(13) 0.0031(11) 0.0012(12)
C17' 0.0215(12) 0.0240(17) 0.0342(16) -0.0043(13) -0.0004(12) -0.0011(12)
C18 0.0192(12) 0.0201(16) 0.0342(15) -0.0041(13) 0.0025(11) 0.0019(11)
C18' 0.0214(12) 0.0242(17) 0.0312(15) 0.0051(13) 0.0006(11) 0.0018(11)
C19 0.0213(13) 0.0232(16) 0.0327(16) -0.0064(13) 0.0000(11) 0.0030(11)
C19' 0.0301(14) 0.0274(18) 0.0285(16) 0.0099(13) -0.0005(12) 0.0042(12)
C20 0.0488(19) 0.046(2) 0.0285(17) -0.0010(16) -0.0002(14) 0.0033(16)
C20' 0.060(2) 0.031(2) 0.0395(19) -0.0042(16) 0.0034(16) -0.0131(16)
C21 0.0197(12) 0.0205(16) 0.0321(15) -0.0014(12) 0.0016(11) -0.0006(11)
C21' 0.0222(13) 0.0261(17) 0.0294(15) 0.0010(13) -0.0010(11) -0.0020(12)
C22 0.0220(12) 0.0252(17) 0.0300(15) -0.0044(13) 0.0044(11) -0.0011(11)
C22' 0.0247(13) 0.0260(17) 0.0318(16) 0.0002(13) 0.0031(11) -0.0018(12)
C23 0.0246(13) 0.0258(17) 0.0277(15) -0.0035(13) 0.0034(11) 0.0022(12)
C23' 0.0292(14) 0.0204(16) 0.0309(15) 0.0050(13) -0.0017(12) -0.0016(12)
C24 0.0270(14) 0.0231(17) 0.0337(16) -0.0051(13) 0.0019(12) 0.0007(12)
C24' 0.0304(14) 0.0223(17) 0.0323(16) 0.0027(13) -0.0012(12) -0.0013(12)
C25 0.0348(14) 0.0235(17) 0.0313(16) -0.0009(13) 0.0025(12) 0.0034(13)
C25' 0.0292(14) 0.0277(18) 0.0386(17) 0.0004(14) -0.0048(12) -0.0008(13)
C26 0.0326(15) 0.0339(19) 0.0351(17) -0.0010(15) -0.0023(13) 0.0081(14)
C26' 0.0366(15) 0.0240(18) 0.0345(17) -0.0065(14) -0.0066(13) 0.0015(13)
C27 0.0259(14) 0.0305(19) 0.0367(17) -0.0062(14) -0.0024(12) 0.0010(13)
C27' 0.0378(15) 0.0223(17) 0.0347(17) -0.0041(14) 0.0042(13) 0.0006(13)
C28 0.0245(12) 0.0229(16) 0.0252(14) -0.0027(12) 0.0041(11) 0.0024(11)
C28' 0.0304(14) 0.0176(16) 0.0310(15) 0.0013(12) -0.0010(12) -0.0022(12)
C29 0.0256(13) 0.0276(18) 0.0404(17) -0.0032(14) 0.0038(12) -0.0040(12)
C29' 0.0337(15) 0.0312(19) 0.0435(19) -0.0083(15) 0.0064(14) 0.0028(13)
C30 0.0297(14) 0.0212(17) 0.0426(18) -0.0021(14) -0.0075(13) 0.0051(12)
C30' 0.0216(13) 0.043(2) 0.0272(15) -0.0002(14) 0.0011(11) 0.0008(13)
C31 0.0357(15) 0.044(2) 0.049(2) -0.0145(18) 0.0011(15) 0.0043(15)
C31' 0.0275(14) 0.073(3) 0.0368(18) -0.0143(19) -0.0011(13) 0.0049(16)
C32 0.059(2) 0.059(3) 0.047(2) -0.013(2) -0.0043(18) 0.021(2)
C32' 0.0351(18) 0.119(4) 0.0226(17) 0.012(2) 0.0047(14) -0.005(2)
C33 0.085(3) 0.035(2) 0.050(2) -0.018(2) -0.026(2) 0.023(2)
C33' 0.047(2) 0.074(3) 0.039(2) 0.010(2) 0.0022(16) -0.014(2)
C34 0.090(3) 0.037(3) 0.077(3) -0.009(2) -0.038(3) -0.013(2)
C34' 0.0392(17) 0.049(3) 0.048(2) 0.0101(18) 0.0003(15) -0.0091(16)
C35 0.060(2) 0.043(3) 0.058(2) 0.0032(19) -0.0160(18) -0.0194(18)
C35' 0.0318(15) 0.037(2) 0.0304(16) 0.0005(15) 0.0021(12) -0.0049(13)
C36 0.0215(13) 0.0270(18) 0.0290(15) -0.0059(13) 0.0066(11) -0.0001(12)
C36' 0.0253(13) 0.0245(17) 0.0366(17) 0.0032(14) 0.0020(12) -0.0010(12)

loop_
_atom_type_symbol
_atom_type_description
_atom_type_scat_dispersion_real
_atom_type_scat_dispersion_imag
_atom_type_scat_source
C C 0.0033 0.0016 'International Tables Vol C Tables 4.2.6.8 and 6.1.1.4'
H H 0.0000 0.0000 'International Tables Vol C Tables 4.2.6.8 and 6.1.1.4'
N N 0.0061 0.0033 'International Tables Vol C Tables 4.2.6.8 and 6.1.1.4'
O O 0.0106 0.0060 'International Tables Vol C Tables 4.2.6.8 and 6.1.1.4'
Cl Cl 0.1484 0.1585 'International Tables Vol C Tables 4.2.6.8 and 6.1.1.4'

loop_
_geom_angle_atom_site_label_1
_geom_angle_atom_site_label_2
_geom_angle_atom_site_label_3
_geom_angle
C19 O2 C20 116.0(2)
C19' O2' C20' 117.1(2)
C15 N1 C17 125.8(2)
C15 N1 C14 124.5(2)
C17 N1 C14 109.6(2)
C17' N1' C15' 126.7(3)
C17' N1' C14' 110.2(2)
C15' N1' C14' 123.0(3)
C36 N2 C28 111.3(2)
C36 N2 C29 123.8(3)
C28 N2 C29 124.8(2)
C36' N2' C28' 110.5(2)
C36' N2' C29' 124.3(2)
C28' N2' C29' 125.2(2)
C2 C1 C6 120.5(3)
C6' C1' C2' 121.1(3)
C1 C2 C3 120.3(4)
C3' C2' C1' 120.4(3)
C4 C3 C2 119.7(3)
C2' C3' C4' 119.4(3)
C3 C4 C5 120.3(3)
C5' C4' C3' 120.0(3)
C4 C5 C6 120.9(3)
C4' C5' C6' 121.0(3)
C5 C6 C1 118.3(3)
C5 C6 C7 119.1(3)
C1 C6 C7 122.4(3)
C1' C6' C5' 118.2(3)
C1' C6' C7' 123.3(3)
C5' C6' C7' 118.6(3)
O3 C7 C6 107.0(2)
O3 C7 C22 111.3(2)
C6 C7 C22 117.9(2)
O3 C7 C8 108.8(2)
C6 C7 C8 110.1(2)
C22 C7 C8 101.5(2)
O3' C7' C6' 107.2(2)
O3' C7' C22' 109.6(2)
C6' C7' C22' 117.1(3)
O3' C7' C8' 107.9(2)
C6' C7' C8' 112.9(2)
C22' C7' C8' 101.8(2)
C9 C8 C17 103.0(2)
C9 C8 C18 119.0(2)
C17 C8 C18 113.0(2)
C9 C8 C7 111.3(2)
C17 C8 C7 108.1(2)
C18 C8 C7 102.3(2)
C9' C8' C17' 102.2(2)
C9' C8' C18' 113.6(2)
C17' C8' C18' 114.2(2)
C9' C8' C7' 116.6(2)
C17' C8' C7' 108.6(2)
C18' C8' C7' 102.1(2)
C10 C9 C14 119.3(2)
C10 C9 C8 130.2(3)
C14 C9 C8 109.6(2)
C10' C9' C14' 119.7(3)
C10' C9' C8' 129.9(3)
C14' C9' C8' 110.3(2)
C11 C10 C9 119.4(3)
C9' C10' C11' 119.6(3)
C12 C11 C10 119.6(3)
C12' C11' C10' 118.9(3)
C11 C12 C13 123.3(3)
C11 C12 Cl1 119.1(2)
C13 C12 Cl1 117.6(2)
C11' C12' C13' 123.1(3)
C11' C12' Cl1' 119.5(2)
C13' C12' Cl1' 117.4(2)
C14 C13 C12 116.1(3)
C14' C13' C12' 116.4(3)
C13 C14 C9 122.3(3)
C13 C14 N1 128.6(3)
C9 C14 N1 108.9(2)
C13' C14' C9' 122.2(3)
C13' C14' N1' 129.2(3)
C9' C14' N1' 108.6(2)
O6 C15 N1 118.9(3)
O6 C15 C16 122.7(3)
N1 C15 C16 118.3(2)
O6' C15' N1' 121.1(3)
O6' C15' C16' 122.1(3)
N1' C15' C16' 116.6(3)
O4 C17 N1 125.7(3)
O4 C17 C8 126.6(2)
N1 C17 C8 107.7(2)
O4' C17' N1' 125.5(2)
O4' C17' C8' 126.0(3)
N1' C17' C8' 108.4(2)
C19 C18 C8 113.0(2)
C19 C18 C21 117.5(2)
C8 C18 C21 107.3(2)
C19' C18' C8' 116.5(2)
C19' C18' C21' 113.5(2)
C8' C18' C21' 107.2(2)
O1 C19 O2 123.2(3)
O1 C19 C18 124.3(2)
O2 C19 C18 112.5(2)
O1' C19' O2' 125.5(3)
O1' C19' C18' 125.4(3)
O2' C19' C18' 109.1(2)
C23 C21 C36 101.6(2)
C23 C21 C22 112.2(2)
C36 C21 C22 111.5(2)
C23 C21 C18 120.3(2)
C36 C21 C18 107.5(2)
C22 C21 C18 103.7(2)
C23' C21' C36' 101.0(2)
C23' C21' C22' 115.7(2)
C36' C21' C22' 112.2(2)
C23' C21' C18' 117.0(2)
C36' C21' C18' 106.5(2)
C22' C21' C18' 104.3(2)
C7 C22 C21 107.6(2)
C7' C22' C21' 107.1(2)
C24 C23 C28 119.0(3)
C24 C23 C21 131.4(2)
C28 C23 C21 109.3(3)
C28' C23' C24' 119.9(3)
C28' C23' C21' 109.3(2)
C24' C23' C21' 130.8(3)
C23 C24 C25 118.9(3)
C23' C24' C25' 118.0(3)
C24 C25 C26 121.0(3)
C26' C25' C24' 121.2(3)
C25 C26 C27 120.7(3)
C25' C26' C27' 121.2(3)
C28 C27 C26 117.4(3)
C28' C27' C26' 116.5(3)
C27 C28 C23 123.1(3)
C27 C28 N2 128.1(3)
C23 C28 N2 108.8(2)
C27' C28' C23' 123.3(3)
C27' C28' N2' 127.1(3)
C23' C28' N2' 109.6(2)
N2 C29 C30 114.7(2)
N2' C29' C30' 112.1(3)
C31 C30 C35 117.8(3)
C31 C30 C29 124.3(3)
C35 C30 C29 117.9(3)
C31' C30' C35' 119.0(3)
C31' C30' C29' 121.2(3)
C35' C30' C29' 119.7(3)
C30 C31 C32 121.9(4)
C30' C31' C32' 119.1(4)
C33 C32 C31 120.5(4)
C33' C32' C31' 120.2(3)
C34 C33 C32 118.4(4)
C34' C33' C32' 121.2(4)
C33 C34 C35 121.2(4)
C33' C34' C35' 119.6(4)
C30 C35 C34 120.3(4)
C34' C35' C30' 120.8(3)
O5 C36 N2 126.0(3)
O5 C36 C21 125.1(2)
N2 C36 C21 108.9(3)
O5' C36' N2' 126.2(3)
O5' C36' C21' 124.5(3)
N2' C36' C21' 109.3(2)

loop_
_geom_bond_atom_site_label_1
_geom_bond_atom_site_label_2
_geom_bond_distance
Cl1 C12 1.754(3)
Cl1' C12' 1.744(3)
O1 C19 1.216(3)
O1' C19' 1.206(4)
O2 C19 1.336(3)
O2 C20 1.443(4)
O2' C19' 1.329(4)
O2' C20' 1.450(4)
O3 C7 1.419(3)
O3' C7' 1.436(3)
O4 C17 1.201(4)
O4' C17' 1.216(4)
O5 C36 1.223(4)
O5' C36' 1.228(3)
O6 C15 1.210(3)
O6' C15' 1.198(4)
N1 C15 1.413(4)
N1 C17 1.414(3)
N1 C14 1.429(4)
N1' C17' 1.398(4)
N1' C15' 1.415(4)
N1' C14' 1.430(4)
N2 C36 1.350(4)
N2 C28 1.416(4)
N2 C29 1.461(4)
N2' C36' 1.346(4)
N2' C28' 1.420(3)
N2' C29' 1.452(4)
C1 C2 1.387(5)
C1 C6 1.398(5)
C1' C6' 1.388(5)
C1' C2' 1.389(5)
C2 C3 1.388(5)
C2' C3' 1.379(5)
C3 C4 1.381(6)
C3' C4' 1.393(5)
C4 C5 1.384(5)
C4' C5' 1.388(5)
C5 C6 1.397(4)
C5' C6' 1.396(4)
C6 C7 1.515(4)
C6' C7' 1.503(4)
C7 C22 1.519(4)
C7 C8 1.606(4)
C7' C22' 1.535(4)
C7' C8' 1.587(4)
C8 C9 1.488(4)
C8 C17 1.524(4)
C8 C18 1.544(4)
C8' C9' 1.503(4)
C8' C17' 1.532(4)
C8' C18' 1.535(4)
C9 C10 1.391(4)
C9 C14 1.400(4)
C9' C10' 1.372(4)
C9' C14' 1.400(4)
C10 C11 1.384(4)
C10' C11' 1.391(5)
C11 C12 1.371(4)
C11' C12' 1.375(5)
C12 C13 1.394(4)
C12' C13' 1.394(5)
C13 C14 1.382(4)
C13' C14' 1.366(4)
C15 C16 1.487(5)
C15' C16' 1.488(5)
C18 C19 1.500(4)
C18 C21 1.591(4)
C18' C19' 1.504(4)
C18' C21' 1.573(4)
C21 C23 1.501(4)
C21 C36 1.543(4)
C21 C22 1.548(4)
C21' C23' 1.513(4)
C21' C36' 1.542(4)
C21' C22' 1.545(4)
C23 C24 1.385(4)
C23 C28 1.401(4)
C23' C28' 1.380(4)
C23' C24' 1.388(4)
C24 C25 1.389(4)
C24' C25' 1.394(4)
C25 C26 1.392(4)
C25' C26' 1.383(4)
C26 C27 1.398(5)
C26' C27' 1.400(4)
C27 C28 1.366(4)
C27' C28' 1.379(4)
C29 C30 1.505(4)
C29' C30' 1.518(5)
C30 C31 1.373(5)
C30 C35 1.386(5)
C30' C31' 1.389(5)
C30' C35' 1.391(5)
C31 C32 1.388(5)
C31' C32' 1.412(6)
C32 C33 1.376(6)
C32' C33' 1.362(7)
C33 C34 1.372(7)
C33' C34' 1.355(5)
C34 C35 1.400(6)
C34' C35' 1.393(5)

loop_
_cod_related_entry_id
_cod_related_entry_database
_cod_related_entry_code
1 ChemSpider 26001583
